data_2200979
loop_
_publ_author_name
'Horn, Qingyi L.'
'Jones, Daniel S.'
'Evans, Robin N.'
'Ogle, Craig A.'
'Masterman, T. Craig'

_publ_section_title
;
 Chloro(1,5-cyclooctadiene)(triphenylphosphine)rhodium(I)
;
_journal_issue 2
_journal_name_full 'Acta Crystallographica Section E'
_journal_page_first m51
_journal_page_last m52
_journal_paper_doi 10.1107/S1600536802000077
_journal_volume 58
_journal_year 2002
_chemical_formula_iupac '[Rh Cl (C8 H12) (C18 H15 P1)]'
_chemical_formula_moiety 'C26 H27 Cl P Rh'
_chemical_formula_sum 'C26 H27 Cl P Rh'
_chemical_formula_weight 508.84
_chemical_name_systematic
;
Cloro(1,5-Cyclooctadiene)Triphenylphosphiterhodium(I)
;
_space_group_IT_number 19
_symmetry_cell_setting orthorhombic
_symmetry_space_group_name_Hall 'P 2ac 2ab'
_symmetry_space_group_name_H-M 'P 21 21 21'
_cell_angle_alpha 90.00
_cell_angle_beta 90.00
_cell_angle_gamma 90.00
_cell_formula_units_Z 4
_cell_length_a 16.246(3)
_cell_length_b 8.145(2)
_cell_length_c 16.992(4)
_cell_measurement_reflns_used 17
_cell_measurement_temperature 296
_cell_measurement_theta_max 20.5
_cell_measurement_theta_min 10.0
_cell_volume 2248.4(9)
_computing_cell_refinement 'MolEN (Enraf-Nonius, 1990)'
_computing_data_collection 'KRISEL control software [Any reference?]'
_computing_data_reduction MolEN
_computing_molecular_graphics 'ORTEP-3 for Windows (Farrugia, 1997)'
_computing_publication_material 'Word Pad, IUCR CIF Template'
_computing_structure_refinement MolEN
_computing_structure_solution MolEN
_diffrn_measured_fraction_theta_full 1.000
_diffrn_measured_fraction_theta_max 1.000
_diffrn_measurement_device_type 'Picker four-circle'
_diffrn_measurement_method \w-2\q
_diffrn_radiation_monochromator grahpite
_diffrn_radiation_source 'x-ray tube'
_diffrn_radiation_type MoK\a
_diffrn_radiation_wavelength .71073
_diffrn_reflns_limit_h_max 21
_diffrn_reflns_limit_h_min 0
_diffrn_reflns_limit_k_max 10
_diffrn_reflns_limit_k_min 0
_diffrn_reflns_limit_l_max 22
_diffrn_reflns_limit_l_min 0
_diffrn_reflns_number 3170
_diffrn_reflns_theta_full 28.25
_diffrn_reflns_theta_max 28.25
_diffrn_reflns_theta_min 1.00
_diffrn_standards_decay_% 0
_diffrn_standards_interval_time 120
_diffrn_standards_number 3
_exptl_absorpt_coefficient_mu .96
_exptl_absorpt_correction_type none
_exptl_crystal_colour brown
_exptl_crystal_density_diffrn 1.50
_exptl_crystal_density_method none
_exptl_crystal_description irregular
_exptl_crystal_F_000 1040.0
_exptl_crystal_size_max .29
_exptl_crystal_size_mid .28
_exptl_crystal_size_min .28
_refine_diff_density_max .46
_refine_diff_density_min -.12
_refine_ls_extinction_coef none
_refine_ls_extinction_method none
_refine_ls_goodness_of_fit_ref 2.18
_refine_ls_hydrogen_treatment constr
_refine_ls_matrix_type full
_refine_ls_number_constraints 0
_refine_ls_number_parameters 262
_refine_ls_number_reflns 2839
_refine_ls_number_restraints 0
_refine_ls_restrained_S_all 2.18
_refine_ls_R_factor_gt .036
_refine_ls_shift/su_max .28
_refine_ls_structure_factor_coef F
_refine_ls_weighting_details 'w = 4F^2^/[\s^2^(F^2^) + (0.03F^2^)^2^]'
_refine_ls_weighting_scheme sigma
_refine_ls_wR_factor_ref .046
_reflns_number_gt 2839
_reflns_number_total 3170
_reflns_threshold_expression I>2\s(I)
_cod_data_source_file wn6068.cif
_cod_data_source_block I
_cod_depositor_comments
;
The following automatic conversions were performed:
'_symmetry_cell_setting' value 'Orthorhombic' changed to 'orthorhombic'
according to '/home/saulius/struct/CIF-dictionaries/cif_core.dic'
dictionary named 'cif_core.dic' version 2.4.1 from 2010-06-29.

Automatic conversion script
Id: cif_fix_enum 1527 2010-12-29 10:47:43Z saulius 

The following automatic conversions were performed:

'_symmetry_cell_setting' value 'Orthorhombic' changed to
'orthorhombic' according to
/home/saulius/struct/CIF-dictionaries/cif_core.dic dictionary named
'cif_core.dic' version 2.4.1 from 2010-06-29.

Automatic conversion script
Id: cif_fix_values 1715 2011-07-08 13:25:40Z adriana 
;
_cod_original_cell_volume 2248.0(10)
_cod_database_code 2200979

loop_
_symmetry_equiv_pos_as_xyz
'x, y, z'
'-x+1/2, -y, z+1/2'
'-x, y+1/2, -z+1/2'
'x+1/2, -y+1/2, -z'

loop_
_atom_site_label
_atom_site_fract_x
_atom_site_fract_y
_atom_site_fract_z
_atom_site_U_iso_or_equiv
_atom_site_adp_type
_atom_site_calc_flag
_atom_site_refinement_flags
_atom_site_occupancy
_atom_site_disorder_assembly
_atom_site_disorder_group
_atom_site_type_symbol
RH1 .63038(3) .10595(6) .11040(3) .1662 Uani d . 1 . . RH
CL1 .63580(10) .3708(2) .16660(10) .2107 Uani d . 1 . . CL
P1 .59510(10) .2265(2) -.00778(9) .4970 Uani d . 1 . . P
C1 .5787(4) -.1265(8) .0787(4) .1847 Uani d . 1 . . C
C2 .6643(4) -.1261(8) .0659(4) .1950 Uani d . 1 . . C
C3 .7016(5) .0202(9) .2130(4) .2047 Uani d . 1 . . C
C4 .6220(5) -.0074(9) .2301(4) .2093 Uani d . 1 . . C
C5 .5801(5) -.1760(10) .2277(4) .2223 Uani d . 1 . . C
C6 .5343(5) -.2000(10) .1477(5) .2197 Uani d . 1 . . C
C7 .7252(5) -.2189(9) .1175(5) .2103 Uani d . 1 . . C
C8 .7635(5) -.1080(10) .1818(5) .2273 Uani d . 1 . . C
C11 .5088(4) .3637(7) .0064(4) .1717 Uani d . 1 . . C
C12 .4999(5) .5114(9) -.0334(4) .2100 Uani d . 1 . . C
C13 .4288(5) .6060(10) -.0215(5) .2197 Uani d . 1 . . C
C14 .3689(5) .5550(10) .0314(5) .2287 Uani d . 1 . . C
C15 .3774(4) .4070(10) .0724(4) .2097 Uani d . 1 . . C
C16 .4479(4) .3156(9) .0597(4) .1907 Uani d . 1 . . C
C21 .5595(4) .0923(8) -.0877(3) .1797 Uani d . 1 . . C
C22 .4758(4) .0788(9) -.1080(4) .1960 Uani d . 1 . . C
C23 .4519(5) -.0340(10) -.1636(5) .2350 Uani d . 1 . . C
C24 .5066(6) -.1350(10) -.2020(5) .2493 Uani d . 1 . . C
C25 .5903(6) -.1220(10) -.1824(5) .2390 Uani d . 1 . . C
C26 .6166(5) -.0095(9) -.1258(4) .2083 Uani d . 1 . . C
C31 .6738(4) .3503(8) -.0565(4) .1733 Uani d . 1 . . C
C32 .7407(4) .4105(9) -.0130(4) .1963 Uani d . 1 . . C
C33 .7992(5) .5057(9) -.0492(4) .2100 Uani d . 1 . . C
C34 .7954(5) .5430(10) -.1297(5) .2160 Uani d . 1 . . C
C35 .7282(5) .4810(10) -.1732(5) .2173 Uani d . 1 . . C
C36 .6696(4) .3860(10) -.1364(4) .2000 Uani d . 1 . . C
H1 .542 .548 -.068 .2414 Uiso constr R 1 . . H
H2 .422 .705 -.050 .2516 Uiso constr R 1 . . H
H3 .322 .622 .040 .2639 Uiso constr R 1 . . H
H4 .336 .371 .108 .2414 Uiso constr R 1 . . H
H5 .455 .216 .088 .2165 Uiso constr R 1 . . H
H6 .436 .147 -.084 .2306 Uiso constr R 1 . . H
H7 .395 -.043 -.176 .2735 Uiso constr R 1 . . H
H8 .488 -.212 -.240 .2891 Uiso constr R 1 . . H
H9 .629 -.189 -.208 .2779 Uiso constr R 1 . . H
H10 .673 -.002 -.113 .2387 Uiso constr R 1 . . H
H11 .745 .385 .041 .2279 Uiso constr R 1 . . H
H12 .844 .548 -.019 .2387 Uiso constr R 1 . . H
H13 .837 .608 -.154 .2466 Uiso constr R 1 . . H
H14 .723 .505 -.228 .2516 Uiso constr R 1 . . H
H15 .625 .344 -.166 .2306 Uiso constr R 1 . . H
H16 .542 -.184 .270 .2591 Uiso constr R 1 . . H
H17 .621 -.259 .233 .2591 Uiso constr R 1 . . H
H18 .528 -.314 .139 .2566 Uiso constr R 1 . . H
H19 .482 -.149 .152 .2566 Uiso constr R 1 . . H
H20 .768 -.261 .085 .2414 Uiso constr R 1 . . H
H21 .697 -.307 .142 .2414 Uiso constr R 1 . . H
H22 .781 -.174 .224 .2615 Uiso constr R 1 . . H
H23 .809 -.052 .160 .2615 Uiso constr R 1 . . H
H24 .546 -.075 .040 .2135 Uiso constr R 1 . . H
H25 .685 -.065 .023 .2251 Uiso constr R 1 . . H
H26 .722 .129 .221 .2387 Uiso constr R 1 . . H
H27 .589 .084 .245 .2466 Uiso constr R 1 . . H

loop_
_atom_site_aniso_label
_atom_site_aniso_U_11
_atom_site_aniso_U_22
_atom_site_aniso_U_33
_atom_site_aniso_U_12
_atom_site_aniso_U_13
_atom_site_aniso_U_23
RH1 .0339(2) .0227(2) .0261(2) -.0008(2) -.0023(2) -.0005(2)
CL1 .0710(10) .0277(7) .0410(7) -.0025(9) -.0083(9) -.0071(6)
P1 .0296(7) .0251(7) .0278(7) -.0025(7) -.0015(7) .0002(6)
C1 .044(3) .022(3) .039(3) -.006(3) .000(3) -.002(3)
C2 .045(3) .030(3) .042(3) .004(3) .007(3) -.008(3)
C3 .055(4) .045(4) .031(3) .009(4) -.008(3) .009(3)
C4 .066(4) .049(4) .024(3) .005(4) -.007(3) .010(3)
C5 .068(5) .051(4) .034(3) -.007(4) .005(4) .012(3)
C6 .045(4) .051(4) .056(4) -.018(3) .000(3) .019(4)
C7 .048(4) .033(3) .053(4) .007(3) -.004(4) .001(4)
C8 .044(4) .047(4) .066(4) .008(4) -.011(3) .000(5)
C11 .031(3) .024(3) .035(3) -.001(2) -.001(3) -.003(2)
C12 .052(4) .034(3) .047(4) .002(3) -.002(3) .000(3)
C13 .045(3) .041(4) .061(4) .008(4) -.002(3) .009(4)
C14 .042(3) .051(4) .067(5) .008(4) -.009(4) -.008(4)
C15 .036(3) .049(4) .049(3) .007(4) .002(3) -.008(3)
C16 .036(3) .038(3) .035(3) .002(3) .002(3) -.001(3)
C21 .038(3) .030(3) .030(3) -.009(3) -.003(2) .003(3)
C22 .045(3) .045(4) .031(3) -.009(3) -.019(3) .005(3)
C23 .062(5) .055(4) .055(4) -.018(4) -.016(4) -.005(4)
C24 .081(5) .060(5) .051(4) -.009(5) -.013(4) -.011(4)
C25 .074(5) .057(5) .048(4) -.011(5) .004(4) -.022(4)
C26 .056(4) .044(3) .033(3) -.004(3) .000(3) -.008(3)
C31 .030(3) .029(3) .032(3) -.001(3) .002(3) .001(3)
C32 .037(3) .030(3) .052(4) -.006(3) .000(3) -.005(3)
C33 .048(4) .042(4) .043(4) -.006(3) .002(3) -.003(3)
C34 .046(4) .040(4) .055(4) -.005(3) .006(3) .005(4)
C35 .052(4) .043(4) .051(4) -.013(4) .011(3) .006(4)
C36 .035(3) .050(4) .039(3) -.012(4) .002(3) .006(3)

loop_
_atom_type_symbol
_atom_type_description
_atom_type_scat_dispersion_real
_atom_type_scat_dispersion_imag
_atom_type_scat_source
C C .002 .002 'International Tables Vol IV Tables 2.2B and 2.3.1'
H H .0000 .0000 'International Tables Vol IV Tables 2.2B and 2.3.1'
Cl Cl .132 .159 'International Tables Vol IV Tables 2.2B and 2.3.1'
Rh Rh -1.287 .919 'International Tables Vol IV Tables 2.2B and 2.3.1'
P P .090 .095 'International Tables Vol IV Tables 2.2B and 2.3.1'

loop_
_geom_angle_atom_site_label_1
_geom_angle_atom_site_label_2
_geom_angle_atom_site_label_3
_geom_angle
_geom_angle_publ_flag
CL1 RH1 P1 88.44(6) n
RH1 C1 C6 110.1(5) n
CL1 RH1 C1 157.7(2) n
C2 C1 C6 126.7(6) n
CL1 RH1 C2 162.6(2) n
RH1 C2 C1 71.9(4) n
CL1 RH1 C3 87.1(2) n
RH1 C2 C7 114.1(5) n
CL1 RH1 C4 90.7(2) n
C1 C2 C7 123.4(6) n
P1 RH1 C1 93.4(2) n
RH1 C3 C4 73.7(4) n
P1 RH1 C2 97.7(2) n
RH1 C3 C8 106.5(5) n
P1 RH1 C3 162.3(2) n
C4 C3 C8 126.1(7) n
P1 RH1 C4 162.0(2) n
RH1 C4 C3 71.1(4) n
RH1 C4 C5 111.9(4) n
C3 C4 C5 124.8(7) n
C4 C5 C6 110.2(6) n
C1 C6 C5 113.7(6) n
C2 C7 C8 112.1(6) n
C3 C8 C7 112.0(6) n
RH1 P1 C11 109.8(2) n
P1 C11 C12 123.4(5) n
RH1 P1 C21 118.0(2) n
P1 C11 C16 117.5(5) n
RH1 P1 C31 117.1(2) n
C12 C11 C16 119.1(6) n
C11 P1 C21 102.8(3) n
C11 C12 C13 119.3(7) n
C11 P1 C31 105.2(3) n
C12 C13 C14 120.6(8) n
C21 P1 C31 102.4(3) n
C13 C14 C15 120.6(7) n
RH1 C1 C2 69.5(4) n
C14 C15 C16 117.9(7) n
C11 C16 C15 122.4(6) n
P1 C31 C32 119.8(5) n
P1 C21 C22 122.2(5) n
P1 C31 C36 121.6(5) n
P1 C21 C26 118.9(5) n
C32 C31 C36 118.7(6) n
C22 C21 C26 118.7(6) n
C31 C32 C33 119.9(6) n
C21 C22 C23 119.6(7) n
C32 C33 C34 121.9(7) n
C22 C23 C24 123.0(8) n
C33 C34 C35 117.8(7) n
C23 C24 C25 117.7(8) n
C34 C35 C36 119.9(7) n
C24 C25 C26 120.8(8) n
C31 C36 C35 121.8(6) n
C21 C26 C25 120.2(7) n
H24 C1 C2 116.58 n
H24 C1 C6 116.81 n
H25 C2 C1 118.18 n
H25 C2 C7 118.33 n
H26 C3 C4 117.25 n
H26 C3 C8 116.75 n
H27 C4 C3 117.94 n
H27 C4 C5 117.23 n
H16 C5 H17 109.52 n
H16 C5 C4 109.29 n
H16 C5 C6 109.83 n
H17 C5 C4 108.88 n
H17 C5 C6 109.02 n
H18 C6 H19 110.18 n
H18 C6 C1 108.75 n
H18 C6 C5 108.09 n
H19 C6 C1 108.42 n
H19 C6 C5 107.75 n
H21 C7 H20 109.59 n
H21 C7 C2 108.34 n
H21 C7 C8 109.03 n
H20 C7 C2 108.63 n
H20 C7 C8 109.03 n
H22 C8 H23 109.79 n
H22 C8 C3 108.77 n
H22 C8 C7 109.04 n
H23 C8 C3 108.54 n
H23 C8 C7 108.64 n
H1 C12 C11 119.91 n
H1 C12 C13 120.64 n
H2 C13 C14 120.27 n
H2 C13 C12 119.33 n
H3 C14 C13 119.38 n
H3 C14 C15 119.89 n
H4 C15 C16 121.27 n
H4 C15 C14 120.84 n
H5 C16 C15 118.76 n
H5 C16 C11 118.78 n
H6 C22 C23 119.77 n
H6 C22 C21 120.63 n
H7 C23 C22 118.60 n
H7 C23 C24 118.48 n
H8 C24 C23 120.80 n
H8 C24 C25 121.29 n
H9 C25 C26 119.72 n
H9 C25 C24 119.64 n
H10 C26 C25 119.9 n
H10 C26 C21 119.8 n
H11 C32 C33 120.6 n
H11 C32 C31 119.53 n
H12 C33 C32 119.40 n
H12 C33 C34 118.65 n
H13 C34 C33 120.79 n
H13 C34 C35 121.36 n
H14 C35 C36 119.77 n
H14 C35 C34 120.37 n
H15 C36 C35 119.43 n
H15 C36 C31 118.76 n

loop_
_geom_bond_atom_site_label_1
_geom_bond_atom_site_label_2
_geom_bond_site_symmetry_1
_geom_bond_site_symmetry_2
_geom_bond_distance
_geom_bond_publ_flag
RH1 CL1 . . 2.361(2) n
C11 C16 . . 1.396(9) n
RH1 P1 . . 2.308(2) n
C12 C13 . . 1.400(10) n
RH1 C1 . . 2.140(6) n
C13 C14 . . 1.390(10) n
RH1 C2 . . 2.109(7) n
C14 C15 . . 1.400(10) n
RH1 C3 . . 2.205(7) n
C15 C16 . . 1.380(10) n
RH1 C4 . . 2.238(7) n
C21 C22 . . 1.406(9) n
P1 C11 . . 1.809(6) n
C21 C26 . . 1.400(10) n
P1 C21 . . 1.837(6) n
C22 C23 . . 1.370(10) n
P1 C31 . . 1.827(6) n
C23 C24 . . 1.380(10) n
C1 C2 . . 1.410(10) n
C24 C25 . . 1.400(10) n
C1 C6 . . 1.500(10) n
C25 C26 . . 1.390(10) n
C2 C7 . . 1.520(10) n
C31 C32 . . 1.402(9) n
C3 C4 . . 1.340(10) n
C31 C36 . . 1.390(9) n
C3 C8 . . 1.540(10) n
C32 C33 . . 1.370(10) n
C4 C5 . . 1.530(10) n
C33 C34 . . 1.400(10) n
C5 C6 . . 1.560(10) n
C34 C35 . . 1.410(10) n
C7 C8 . . 1.550(10) n
C35 C36 . . 1.380(10) n
C11 C12 . . 1.388(9) n
C1 H24 . . .944 n
C2 H25 . . .945 n
C3 H26 . . .956 n
C4 H27 . . .952 n
C5 H16 . . .951 n
C5 H17 . . .952 n
C6 H18 . . .946 n
C6 H19 . . .949 n
C7 H21 . . .948 n
C7 H20 . . .952 n
C8 H22 . . .940 n
C8 H23 . . .944 n
C12 H1 . . .950 n
C13 H2 . . .947 n
C14 H3 . . .949 n
C15 H4 . . .951 n
C16 H5 . . .950 n
C22 H6 . . .945 n
C23 H7 . . .951 n
C24 H8 . . .950 n
C25 H9 . . .939 n
C26 H10 . . .944 n
C32 H11 . . .943 n
C33 H12 . . .955 n
C34 H13 . . .953 n
C35 H14 . . .955 n
C36 H15 . . .946 n
